data_4347218
loop_
_publ_author_name
'Passadis, Stamatis S.'
'Tsiafoulis, Constantinos'
'Drouza, Chryssoula'
'Tsipis, Athanassios C.'
'Miras, Haralampos N.'
'Keramidas, Anastasios D.'
'Kabanos, Themistoklis A.'

_publ_section_title
;
 Synthesis, Bonding, and Reactivity of Vanadium(IV) Oxido-Fluorido
 Compounds with Neutral Chelate Ligands of the General Formula
 cis-[V(IV)(&#x2550;O)(F)(L(N-N))2](+).
;
_journal_issue 4
_journal_name_full 'Inorganic chemistry'
_journal_page_first 1364
_journal_page_last 1366
_journal_paper_doi 10.1021/acs.inorgchem.5b02895
_journal_volume 55
_journal_year 2016
_chemical_formula_moiety 'C36 H54 B F5 N4 O V'
_chemical_formula_sum 'C36 H54 B F5 N4 O V'
_chemical_formula_weight 715.58
_space_group_IT_number 61
_space_group_name_Hall '-P 2ac 2ab'
_space_group_name_H-M_alt 'P b c a'
_symmetry_cell_setting orthorhombic
_symmetry_space_group_name_H-M 'P b c a'
_atom_sites_solution_hydrogens geom
_atom_sites_solution_primary direct
_atom_sites_solution_secondary difmap
_audit_creation_method SHELXL-97
_cell_angle_alpha 90.00
_cell_angle_beta 90.00
_cell_angle_gamma 90.00
_cell_formula_units_Z 8
_cell_length_a 21.4976(15)
_cell_length_b 13.0927(9)
_cell_length_c 27.0195(18)
_cell_measurement_reflns_used 5246
_cell_measurement_temperature 150(2)
_cell_measurement_theta_max 21.821
_cell_measurement_theta_min 2.364
_cell_volume 7605.0(9)
_computing_cell_refinement 'Bruker APEX2'
_computing_data_collection 'Bruker APEX2'
_computing_data_reduction 'Bruker APEX2'
_computing_molecular_graphics Diamond3
_computing_publication_material WinGX
_computing_structure_refinement 'SHELXL-97 (Sheldrick, 2008)'
_computing_structure_solution 'SHELXS-97 (Sheldrick, 2008)'
_diffrn_ambient_temperature 150(2)
_diffrn_measured_fraction_theta_full 0.997
_diffrn_measured_fraction_theta_max 0.997
_diffrn_measurement_device_type 'Bruker APEX-II Quasar'
_diffrn_measurement_method '\w & \p scans'
_diffrn_radiation_monochromator graphite
_diffrn_radiation_source 'fine-focus sealed tube'
_diffrn_radiation_type MoK\a
_diffrn_radiation_wavelength 0.71073
_diffrn_reflns_av_R_equivalents 0.0897
_diffrn_reflns_av_sigmaI/netI 0.0576
_diffrn_reflns_limit_h_max 22
_diffrn_reflns_limit_h_min -25
_diffrn_reflns_limit_k_max 14
_diffrn_reflns_limit_k_min -15
_diffrn_reflns_limit_l_max 31
_diffrn_reflns_limit_l_min -29
_diffrn_reflns_number 46321
_diffrn_reflns_theta_full 24.75
_diffrn_reflns_theta_max 24.75
_diffrn_reflns_theta_min 1.51
_diffrn_standards_decay_% none
_diffrn_standards_number 0
_exptl_absorpt_coefficient_mu 0.318
_exptl_absorpt_correction_T_max 0.9659
_exptl_absorpt_correction_T_min 0.9539
_exptl_absorpt_correction_type empirical
_exptl_absorpt_process_details 'multi-scan method / SADABS'
_exptl_crystal_colour red
_exptl_crystal_density_diffrn 1.250
_exptl_crystal_density_method 'not measured'
_exptl_crystal_description Block
_exptl_crystal_F_000 3032
_exptl_crystal_size_max 0.15
_exptl_crystal_size_mid 0.14
_exptl_crystal_size_min 0.11
_refine_diff_density_max 0.618
_refine_diff_density_min -0.417
_refine_diff_density_rms 0.079
_refine_ls_extinction_coef none
_refine_ls_extinction_method none
_refine_ls_goodness_of_fit_ref 1.048
_refine_ls_hydrogen_treatment constr
_refine_ls_matrix_type full
_refine_ls_number_parameters 460
_refine_ls_number_reflns 6497
_refine_ls_number_restraints 30
_refine_ls_restrained_S_all 1.049
_refine_ls_R_factor_all 0.1253
_refine_ls_R_factor_gt 0.0724
_refine_ls_shift/su_max 0.000
_refine_ls_shift/su_mean 0.000
_refine_ls_structure_factor_coef Fsqd
_refine_ls_weighting_details 'calc w=1/[\s^2^(Fo^2^)+(0.1116P)^2^+11.1706P] where P=(Fo^2^+2Fc^2^)/3'
_refine_ls_weighting_scheme calc
_refine_ls_wR_factor_gt 0.1859
_refine_ls_wR_factor_ref 0.2332
_reflns_number_gt 4033
_reflns_number_total 6497
_reflns_threshold_expression >2\s(I)
_cod_data_source_file ic5b02895_si_003.cif
_cod_data_source_block pbca
_cod_depositor_comments
;
The following automatic conversions were performed:

data item '_symmetry_cell_setting' value 'Orthorhombic' was changed
to 'orthorhombic' in accordance with the
/home/saulius/struct/COD-crude-data/automatic-downloads/DataCite-retrospective/ACS/depositions/lib/dictionaries/cif_core.dic
dictionary named 'cif_core.dic' version 2.4.2 last updated on
2011-04-26.

Automatic conversion script
Id: cif_fix_values 6909 2019-04-08 15:41:33Z antanas 
;
_cod_database_code 4347218

loop_
_symmetry_equiv_pos_as_xyz
'x, y, z'
'-x+1/2, -y, z+1/2'
'-x, y+1/2, -z+1/2'
'x+1/2, -y+1/2, -z'
'-x, -y, -z'
'x-1/2, y, -z-1/2'
'x, -y-1/2, z-1/2'
'-x-1/2, y-1/2, z'

loop_
_atom_site_label
_atom_site_type_symbol
_atom_site_fract_x
_atom_site_fract_y
_atom_site_fract_z
_atom_site_U_iso_or_equiv
_atom_site_adp_type
_atom_site_occupancy
_atom_site_symmetry_multiplicity
_atom_site_calc_flag
_atom_site_refinement_flags
_atom_site_disorder_assembly
_atom_site_disorder_group
V1 V 0.21404(4) 0.45750(7) 0.33661(3) 0.0436(3) Uani 1 1 d . . .
F1 F 0.28591(12) 0.4183(2) 0.36593(10) 0.0509(7) Uani 1 1 d . . .
N3 N 0.17304(17) 0.3285(3) 0.38101(13) 0.0378(9) Uani 1 1 d . A .
N4 N 0.17452(17) 0.5247(3) 0.40054(13) 0.0380(9) Uani 1 1 d . . .
N2 N 0.23041(17) 0.3564(3) 0.27784(13) 0.0392(9) Uani 1 1 d . . .
O1 O 0.23071(17) 0.5682(2) 0.31120(12) 0.0512(9) Uani 1 1 d . . .
C1 C 0.2845(2) 0.3091(4) 0.27144(17) 0.0434(12) Uani 1 1 d . . .
H1 H 0.3172 0.3249 0.2926 0.052 Uiso 1 1 calc R . .
N1 N 0.12661(19) 0.4489(3) 0.29777(14) 0.0508(11) Uani 1 1 d . . .
C15 C 0.15151(19) 0.4647(3) 0.43699(15) 0.0337(10) Uani 1 1 d . . .
C16 C 0.1560(2) 0.3535(3) 0.42777(15) 0.0355(10) Uani 1 1 d . . .
C14 C 0.1260(2) 0.5058(3) 0.47934(16) 0.0352(10) Uani 1 1 d . . .
H14 H 0.1108 0.4622 0.5037 0.042 Uiso 1 1 calc R . .
C18 C 0.1515(2) 0.1764(3) 0.45258(15) 0.0362(10) Uani 1 1 d D . .
C2 C 0.2944(2) 0.2379(4) 0.23491(17) 0.0449(12) Uani 1 1 d . . .
H2 H 0.3333 0.2077 0.2317 0.054 Uiso 1 1 calc R . .
C17 C 0.1450(2) 0.2798(3) 0.46333(16) 0.0387(11) Uani 1 1 d . A .
H17 H 0.1331 0.2997 0.4950 0.046 Uiso 1 1 calc R . .
C13 C 0.1225(2) 0.6113(3) 0.48670(16) 0.0370(10) Uani 1 1 d . . .
C5 C 0.1835(2) 0.3341(4) 0.24591(16) 0.0440(12) Uani 1 1 d . . .
C19 C 0.1668(2) 0.1521(3) 0.40405(16) 0.0398(11) Uani 1 1 d . A .
H19 H 0.1698 0.0840 0.3945 0.048 Uiso 1 1 calc R . .
C11 C 0.1708(2) 0.6265(4) 0.40724(17) 0.0427(11) Uani 1 1 d . . .
H11 H 0.1859 0.6690 0.3824 0.051 Uiso 1 1 calc R . .
C3 C 0.2469(2) 0.2106(4) 0.20288(15) 0.0433(12) Uani 1 1 d . . .
C20 C 0.1773(2) 0.2279(4) 0.37022(17) 0.0430(12) Uani 1 1 d . . .
H20 H 0.1879 0.2092 0.3381 0.052 Uiso 1 1 calc R A .
C12 C 0.1458(2) 0.6710(4) 0.44911(17) 0.0433(12) Uani 1 1 d . . .
H12 H 0.1446 0.7418 0.4519 0.052 Uiso 1 1 calc R . .
C4 C 0.1901(2) 0.2620(4) 0.20914(17) 0.0465(12) Uani 1 1 d . . .
H4 H 0.1568 0.2473 0.1884 0.056 Uiso 1 1 calc R . .
C31 C 0.0257(2) 0.6186(4) 0.53697(19) 0.0532(13) Uani 1 1 d . . .
H31A H 0.0070 0.6457 0.5664 0.080 Uiso 1 1 calc R . .
H31B H 0.0244 0.5454 0.5379 0.080 Uiso 1 1 calc R . .
H31C H 0.0033 0.6426 0.5085 0.080 Uiso 1 1 calc R . .
C29 C 0.0932(2) 0.6540(4) 0.53384(17) 0.0432(11) Uani 1 1 d . . .
C28 C 0.2323(3) 0.1629(4) 0.11336(17) 0.0612(15) Uani 1 1 d . . .
H28A H 0.2372 0.1089 0.0897 0.092 Uiso 1 1 calc R . .
H28B H 0.2570 0.2205 0.1035 0.092 Uiso 1 1 calc R . .
H28C H 0.1893 0.1826 0.1150 0.092 Uiso 1 1 calc R . .
C25 C 0.2537(2) 0.1257(4) 0.16440(17) 0.0502(13) Uani 1 1 d . . .
C7 C 0.0753(2) 0.3922(5) 0.22383(18) 0.0674(18) Uani 1 1 d . . .
H7 H 0.0757 0.3520 0.1955 0.081 Uiso 1 1 calc R . .
C32 C 0.1300(3) 0.6137(4) 0.57825(17) 0.0551(14) Uani 1 1 d . . .
H32A H 0.1124 0.6401 0.6083 0.083 Uiso 1 1 calc R . .
H32B H 0.1726 0.6352 0.5756 0.083 Uiso 1 1 calc R . .
H32C H 0.1282 0.5404 0.5787 0.083 Uiso 1 1 calc R . .
C6 C 0.1260(2) 0.3920(4) 0.25562(17) 0.0503(13) Uani 1 1 d . . .
C27 C 0.2124(3) 0.0357(4) 0.18054(19) 0.0665(17) Uani 1 1 d . . .
H27A H 0.2159 -0.0187 0.1569 0.100 Uiso 1 1 calc R . .
H27B H 0.1699 0.0579 0.1824 0.100 Uiso 1 1 calc R . .
H27C H 0.2255 0.0119 0.2125 0.100 Uiso 1 1 calc R . .
C9 C 0.0254(3) 0.5091(6) 0.2781(2) 0.084(2) Uani 1 1 d . . .
H9 H -0.0084 0.5496 0.2870 0.101 Uiso 1 1 calc R . .
C8 C 0.0237(3) 0.4531(6) 0.2346(2) 0.077(2) Uani 1 1 d . . .
C10 C 0.0767(3) 0.5046(5) 0.3081(2) 0.0689(17) Uani 1 1 d . . .
H10 H 0.0766 0.5427 0.3371 0.083 Uiso 1 1 calc R . .
C26 C 0.3213(3) 0.0893(6) 0.1609(2) 0.085(2) Uani 1 1 d . . .
H26A H 0.3244 0.0364 0.1365 0.127 Uiso 1 1 calc R . .
H26B H 0.3343 0.0631 0.1925 0.127 Uiso 1 1 calc R . .
H26C H 0.3475 0.1455 0.1517 0.127 Uiso 1 1 calc R . .
C30 C 0.0944(3) 0.7704(4) 0.5343(2) 0.0644(16) Uani 1 1 d . . .
H30A H 0.0756 0.7949 0.5642 0.097 Uiso 1 1 calc R . .
H30B H 0.0716 0.7959 0.5063 0.097 Uiso 1 1 calc R . .
H30C H 0.1367 0.7937 0.5325 0.097 Uiso 1 1 calc R . .
C21 C -0.0321(3) 0.4544(8) 0.1980(2) 0.105(3) Uani 1 1 d . . .
C22 C -0.0851(3) 0.5180(7) 0.2185(3) 0.098(3) Uani 1 1 d . . .
H22A H -0.0994 0.4883 0.2490 0.147 Uiso 1 1 calc R . .
H22B H -0.1186 0.5194 0.1950 0.147 Uiso 1 1 calc R . .
H22C H -0.0708 0.5863 0.2246 0.147 Uiso 1 1 calc R . .
C23 C -0.0074(4) 0.4985(10) 0.1493(3) 0.155(5) Uani 1 1 d . . .
H23A H 0.0260 0.4567 0.1374 0.232 Uiso 1 1 calc R . .
H23B H 0.0074 0.5667 0.1548 0.232 Uiso 1 1 calc R . .
H23C H -0.0403 0.4997 0.1252 0.232 Uiso 1 1 calc R . .
C24 C -0.0556(3) 0.3393(8) 0.1893(3) 0.137(4) Uani 1 1 d . . .
H24A H -0.0220 0.2990 0.1763 0.206 Uiso 1 1 calc R . .
H24B H -0.0895 0.3393 0.1662 0.206 Uiso 1 1 calc R . .
H24C H -0.0692 0.3108 0.2202 0.206 Uiso 1 1 calc R . .
C33' C 0.1391(13) 0.0927(19) 0.4935(8) 0.07(4) Uiso 0.20 1 d PD A 1
C34' C 0.1995(12) 0.025(2) 0.4970(11) 0.044(7) Uiso 0.20 1 d PD A 1
C35' C 0.0806(10) 0.0286(17) 0.4739(9) 0.038(5) Uiso 0.20 1 d PD A 1
C36' C 0.1501(15) 0.1364(17) 0.5474(7) 0.028(5) Uiso 0.20 1 d PD A 1
C33 C 0.1456(6) 0.0947(7) 0.4921(4) 0.036(6) Uiso 0.60 1 d PD A 2
C34 C 0.1874(6) 0.0000(9) 0.4822(5) 0.065(3) Uiso 0.60 1 d PD A 2
C35 C 0.0758(5) 0.0682(9) 0.4977(4) 0.058(3) Uiso 0.60 1 d PD A 2
C36 C 0.1751(6) 0.1302(8) 0.5391(4) 0.063(3) Uiso 0.60 1 d PD A 2
C33" C 0.1309(13) 0.0920(14) 0.4885(9) 0.032(13) Uiso 0.20 1 d PD A 3
C34" C 0.1601(9) -0.0088(12) 0.4685(6) 0.014(4) Uiso 0.20 1 d PD A 3
C35" C 0.0624(12) 0.110(3) 0.5006(13) 0.066(10) Uiso 0.20 1 d PD A 3
C36" C 0.117(2) 0.131(3) 0.5415(10) 0.079(10) Uiso 0.20 1 d PD A 3
B1 B 0.0345(8) 0.1757(12) 0.1053(5) 0.19(2) Uiso 0.40 1 d PD B 4
F2 F 0.0085(4) 0.2587(8) 0.0835(3) 0.077(3) Uiso 0.40 1 d PD B 4
F3 F 0.0643(3) 0.1842(9) 0.1496(3) 0.0468(18) Uiso 0.40 1 d PD B 4
F4 F -0.0045(4) 0.0938(8) 0.1060(3) 0.068(2) Uiso 0.40 1 d PD B 4
F5 F 0.0693(5) 0.1499(9) 0.0652(3) 0.045(3) Uiso 0.40 1 d PD B 4
B1B B 0.0470(6) 0.1667(14) 0.1060(7) 0.035(12) Uiso 0.30 1 d PD C 5
F2B F -0.0165(4) 0.1517(11) 0.1091(4) 0.051(3) Uiso 0.30 1 d PD C 5
F3B F 0.0697(5) 0.2433(12) 0.1359(5) 0.063(3) Uiso 0.30 1 d PD C 5
F4B F -0.0129(8) 0.1986(17) 0.0948(8) 0.126(7) Uiso 0.30 1 d PD C 5
F5B F 0.0851(10) 0.1214(11) 0.0713(5) 0.047(5) Uiso 0.30 1 d PD C 5
B1C B 0.0395(14) 0.1739(11) 0.1060(6) 0.036(12) Uiso 0.30 1 d PD D 6
F2C F 0.0652(6) 0.2813(10) 0.1151(5) 0.079(4) Uiso 0.30 1 d PD D 6
F3C F 0.0733(5) 0.1266(12) 0.1509(4) 0.064(3) Uiso 0.30 1 d PD D 6
F4C F 0.0483(13) 0.0752(16) 0.1365(9) 0.179(9) Uiso 0.30 1 d PD D 6
F5C F 0.0907(8) 0.1453(14) 0.0691(5) 0.039(4) Uiso 0.30 1 d PD D 6

loop_
_atom_site_aniso_label
_atom_site_aniso_U_11
_atom_site_aniso_U_22
_atom_site_aniso_U_33
_atom_site_aniso_U_23
_atom_site_aniso_U_13
_atom_site_aniso_U_12
V1 0.0463(5) 0.0505(6) 0.0341(4) -0.0087(4) 0.0025(4) -0.0065(4)
F1 0.0477(16) 0.0574(18) 0.0475(16) -0.0109(13) -0.0042(13) -0.0021(14)
N3 0.042(2) 0.037(2) 0.034(2) -0.0112(17) -0.0010(16) -0.0030(18)
N4 0.039(2) 0.039(2) 0.036(2) -0.0025(17) -0.0045(16) -0.0035(18)
N2 0.036(2) 0.049(2) 0.032(2) -0.0042(17) 0.0017(16) -0.0067(19)
O1 0.070(2) 0.043(2) 0.0407(18) 0.0028(15) 0.0074(16) -0.0036(17)
C1 0.038(3) 0.052(3) 0.041(3) -0.003(2) -0.001(2) -0.005(2)
N1 0.044(2) 0.076(3) 0.033(2) -0.011(2) -0.0017(18) 0.011(2)
C15 0.032(2) 0.034(2) 0.035(2) -0.0032(19) -0.0045(18) -0.002(2)
C16 0.033(2) 0.038(3) 0.036(2) -0.011(2) -0.0030(19) -0.001(2)
C14 0.038(2) 0.033(2) 0.034(2) -0.0016(19) -0.0019(19) -0.005(2)
C18 0.035(2) 0.035(3) 0.038(2) -0.007(2) -0.0017(19) -0.003(2)
C2 0.041(3) 0.051(3) 0.042(3) -0.003(2) 0.005(2) -0.001(2)
C17 0.043(3) 0.039(3) 0.034(2) -0.007(2) 0.003(2) 0.002(2)
C13 0.038(2) 0.033(3) 0.040(2) -0.006(2) -0.006(2) -0.002(2)
C5 0.040(3) 0.064(3) 0.029(2) -0.005(2) 0.001(2) -0.004(2)
C19 0.045(3) 0.031(3) 0.043(3) -0.008(2) -0.004(2) -0.003(2)
C11 0.049(3) 0.036(3) 0.044(3) 0.006(2) -0.002(2) -0.001(2)
C3 0.050(3) 0.051(3) 0.029(2) 0.000(2) 0.008(2) -0.008(2)
C20 0.046(3) 0.044(3) 0.038(3) -0.012(2) -0.002(2) -0.004(2)
C12 0.048(3) 0.036(3) 0.045(3) -0.005(2) -0.008(2) 0.004(2)
C4 0.042(3) 0.064(3) 0.033(2) -0.003(2) 0.002(2) -0.008(3)
C31 0.056(3) 0.055(3) 0.048(3) -0.015(2) 0.004(2) 0.005(3)
C29 0.050(3) 0.037(3) 0.042(3) -0.010(2) -0.001(2) 0.001(2)
C28 0.081(4) 0.072(4) 0.031(3) -0.003(3) 0.008(3) -0.009(3)
C25 0.062(3) 0.057(3) 0.032(2) -0.008(2) 0.002(2) -0.003(3)
C7 0.043(3) 0.127(5) 0.032(3) -0.020(3) 0.001(2) 0.005(3)
C32 0.067(3) 0.058(3) 0.040(3) -0.011(2) -0.005(2) -0.001(3)
C6 0.041(3) 0.079(4) 0.031(2) -0.008(2) 0.002(2) 0.000(3)
C27 0.105(5) 0.054(4) 0.040(3) -0.001(2) -0.009(3) -0.018(3)
C9 0.060(4) 0.145(6) 0.047(3) -0.029(4) -0.005(3) 0.040(4)
C8 0.050(3) 0.142(6) 0.040(3) -0.017(3) -0.002(3) 0.018(4)
C10 0.060(4) 0.109(5) 0.038(3) -0.022(3) -0.002(3) 0.027(4)
C26 0.081(5) 0.104(5) 0.069(4) -0.037(4) 0.001(3) 0.021(4)
C30 0.094(4) 0.038(3) 0.062(3) -0.018(3) 0.009(3) 0.002(3)
C21 0.058(4) 0.212(10) 0.045(3) -0.018(5) -0.006(3) 0.033(5)
C22 0.056(4) 0.162(8) 0.077(5) -0.018(5) -0.018(3) 0.033(4)
C23 0.087(6) 0.312(14) 0.065(5) 0.051(7) -0.015(4) 0.045(7)
C24 0.056(4) 0.236(12) 0.119(7) -0.097(8) 0.004(4) -0.017(6)

loop_
_atom_type_symbol
_atom_type_description
_atom_type_scat_dispersion_real
_atom_type_scat_dispersion_imag
_atom_type_scat_source
C C 0.0033 0.0016 'International Tables Vol C Tables 4.2.6.8 and 6.1.1.4'
H H 0.0000 0.0000 'International Tables Vol C Tables 4.2.6.8 and 6.1.1.4'
N N 0.0061 0.0033 'International Tables Vol C Tables 4.2.6.8 and 6.1.1.4'
O O 0.0106 0.0060 'International Tables Vol C Tables 4.2.6.8 and 6.1.1.4'
F F 0.0171 0.0103 'International Tables Vol C Tables 4.2.6.8 and 6.1.1.4'
V V 0.3005 0.5294 'International Tables Vol C Tables 4.2.6.8 and 6.1.1.4'
B B 0.0013 0.0007 'International Tables Vol C Tables 4.2.6.8 and 6.1.1.4'

loop_
_geom_angle_atom_site_label_1
_geom_angle_atom_site_label_2
_geom_angle_atom_site_label_3
_geom_angle
O1 V1 F1 104.30(16)
O1 V1 N2 101.75(16)
F1 V1 N2 90.52(14)
O1 V1 N4 93.55(15)
F1 V1 N4 95.93(13)
N2 V1 N4 161.39(14)
O1 V1 N1 91.88(18)
F1 V1 N1 160.42(16)
N2 V1 N1 75.21(15)
N4 V1 N1 93.96(14)
O1 V1 N3 165.85(16)
F1 V1 N3 83.57(13)
N2 V1 N3 89.76(13)
N4 V1 N3 73.72(13)
N1 V1 N3 83.04(15)
C20 N3 C16 117.0(4)
C20 N3 V1 126.1(3)
C16 N3 V1 114.9(3)
C11 N4 C15 117.0(4)
C11 N4 V1 123.0(3)
C15 N4 V1 120.0(3)
C1 N2 C5 117.8(4)
C1 N2 V1 122.6(3)
C5 N2 V1 119.5(3)
N2 C1 C2 123.0(4)
N2 C1 H1 118.5
C2 C1 H1 118.5
C10 N1 C6 118.0(4)
C10 N1 V1 125.0(3)
C6 N1 V1 116.3(3)
N4 C15 C14 121.5(4)
N4 C15 C16 115.1(4)
C14 C15 C16 123.4(4)
N3 C16 C17 121.7(4)
N3 C16 C15 114.3(4)
C17 C16 C15 123.9(4)
C15 C14 C13 121.7(4)
C15 C14 H14 119.1
C13 C14 H14 119.1
C19 C18 C17 116.3(4)
C19 C18 C33 121.6(5)
C17 C18 C33 122.0(5)
C19 C18 C33" 120.1(9)
C17 C18 C33" 122.6(8)
C33 C18 C33" 12.5(13)
C19 C18 C33' 122.8(11)
C17 C18 C33' 120.8(11)
C33 C18 C33' 5.0(13)
C33" C18 C33' 8.0(17)
C1 C2 C3 120.7(4)
C1 C2 H2 119.7
C3 C2 H2 119.7
C16 C17 C18 121.1(4)
C16 C17 H17 119.4
C18 C17 H17 119.4
C12 C13 C14 115.9(4)
C12 C13 C29 123.9(4)
C14 C13 C29 120.2(4)
N2 C5 C4 121.9(4)
N2 C5 C6 113.5(4)
C4 C5 C6 124.6(4)
C20 C19 C18 120.3(4)
C20 C19 H19 119.9
C18 C19 H19 119.9
N4 C11 C12 123.4(4)
N4 C11 H11 118.3
C12 C11 H11 118.3
C2 C3 C4 116.2(4)
C2 C3 C25 122.8(4)
C4 C3 C25 120.9(4)
N3 C20 C19 123.5(4)
N3 C20 H20 118.3
C19 C20 H20 118.3
C13 C12 C11 120.4(4)
C13 C12 H12 119.8
C11 C12 H12 119.8
C5 C4 C3 120.3(4)
C5 C4 H4 119.8
C3 C4 H4 119.8
C29 C31 H31A 109.5
C29 C31 H31B 109.5
H31A C31 H31B 109.5
C29 C31 H31C 109.5
H31A C31 H31C 109.5
H31B C31 H31C 109.5
C30 C29 C31 108.6(4)
C30 C29 C13 111.4(4)
C31 C29 C13 109.1(4)
C30 C29 C32 109.3(4)
C31 C29 C32 110.1(4)
C13 C29 C32 108.3(4)
C25 C28 H28A 109.5
C25 C28 H28B 109.5
H28A C28 H28B 109.5
C25 C28 H28C 109.5
H28A C28 H28C 109.5
H28B C28 H28C 109.5
C3 C25 C26 111.0(4)
C3 C25 C28 110.6(4)
C26 C25 C28 109.2(4)
C3 C25 C27 108.0(4)
C26 C25 C27 109.1(5)
C28 C25 C27 109.0(4)
C6 C7 C8 119.8(5)
C6 C7 H7 120.1
C8 C7 H7 120.1
C29 C32 H32A 109.5
C29 C32 H32B 109.5
H32A C32 H32B 109.5
C29 C32 H32C 109.5
H32A C32 H32C 109.5
H32B C32 H32C 109.5
N1 C6 C7 121.6(5)
N1 C6 C5 115.0(4)
C7 C6 C5 123.4(4)
C25 C27 H27A 109.5
C25 C27 H27B 109.5
H27A C27 H27B 109.5
C25 C27 H27C 109.5
H27A C27 H27C 109.5
H27B C27 H27C 109.5
C10 C9 C8 120.0(5)
C10 C9 H9 120.0
C8 C9 H9 120.0
C9 C8 C7 117.3(5)
C9 C8 C21 123.6(6)
C7 C8 C21 119.1(5)
N1 C10 C9 123.4(5)
N1 C10 H10 118.3
C9 C10 H10 118.3
C25 C26 H26A 109.5
C25 C26 H26B 109.5
H26A C26 H26B 109.5
C25 C26 H26C 109.5
H26A C26 H26C 109.5
H26B C26 H26C 109.5
C29 C30 H30A 109.5
C29 C30 H30B 109.5
H30A C30 H30B 109.5
C29 C30 H30C 109.5
H30A C30 H30C 109.5
H30B C30 H30C 109.5
C22 C21 C23 111.6(8)
C22 C21 C8 110.7(5)
C23 C21 C8 106.5(6)
C22 C21 C24 109.4(7)
C23 C21 C24 109.7(7)
C8 C21 C24 109.0(7)
C21 C22 H22A 109.5
C21 C22 H22B 109.5
H22A C22 H22B 109.5
C21 C22 H22C 109.5
H22A C22 H22C 109.5
H22B C22 H22C 109.5
C21 C23 H23A 109.5
C21 C23 H23B 109.5
H23A C23 H23B 109.5
C21 C23 H23C 109.5
H23A C23 H23C 109.5
H23B C23 H23C 109.5
C21 C24 H24A 109.5
C21 C24 H24B 109.5
H24A C24 H24B 109.5
C21 C24 H24C 109.5
H24A C24 H24C 109.5
H24B C24 H24C 109.5
C34' C33' C18 107.1(19)
C34' C33' C36' 91.4(19)
C18 C33' C36' 111.6(17)
C34' C33' C35' 112(2)
C18 C33' C35' 105.4(15)
C36' C33' C35' 128(2)
C36 C33 C18 110.1(8)
C36 C33 C35 113.6(10)
C18 C33 C35 107.9(8)
C36 C33 C34 98.5(9)
C18 C33 C34 113.1(8)
C35 C33 C34 113.4(9)
C35" C33" C18 107.7(19)
C35" C33" C36" 64(2)
C18 C33" C36" 113.9(19)
C35" C33" C34" 126(3)
C18 C33" C34" 105.8(13)
C36" C33" C34" 133(2)
C33" C35" C36" 58.6(13)
C33" C36" C35" 57.3(14)
F2 B1 F5 94.5(10)
F2 B1 F4 112.5(13)
F5 B1 F4 98.8(12)
F2 B1 F3 120.7(13)
F5 B1 F3 117.5(13)
F4 B1 F3 110.1(11)
F3B B1B F5B 120.1(12)
F3B B1B F2B 114.7(13)
F5B B1B F2B 124.5(15)
F3B B1B F4B 103.7(15)
F5B B1B F4B 122.1(17)
F2B B1B F4B 30.5(10)
F4B F2B B1B 75.2(13)
F2B F4B B1B 74.3(14)
F5C B1C F2C 94.0(14)
F5C B1C F3C 94.3(17)
F2C B1C F3C 94.2(14)
F5C B1C F4C 93.1(17)
F2C B1C F4C 130(2)
F3C B1C F4C 35.6(10)
F4C F3C B1C 72.3(11)
F3C F4C B1C 72.1(12)

loop_
_geom_bond_atom_site_label_1
_geom_bond_atom_site_label_2
_geom_bond_distance
V1 O1 1.643(3)
V1 F1 1.811(3)
V1 N2 2.097(4)
V1 N4 2.116(4)
V1 N1 2.156(4)
V1 N3 2.252(4)
N3 C20 1.352(6)
N3 C16 1.355(5)
N4 C11 1.348(6)
N4 C15 1.353(5)
N2 C1 1.330(6)
N2 C5 1.358(6)
C1 C2 1.374(6)
C1 H1 0.9300
N1 C10 1.327(6)
N1 C6 1.361(6)
C15 C14 1.378(6)
C15 C16 1.481(6)
C16 C17 1.382(6)
C14 C13 1.397(6)
C14 H14 0.9300
C18 C19 1.388(6)
C18 C17 1.392(6)
C18 C33 1.517(10)
C18 C33" 1.536(17)
C18 C33' 1.578(19)
C2 C3 1.385(6)
C2 H2 0.9300
C17 H17 0.9300
C13 C12 1.376(6)
C13 C29 1.527(6)
C5 C4 1.378(6)
C5 C6 1.473(7)
C19 C20 1.368(6)
C19 H19 0.9300
C11 C12 1.382(6)
C11 H11 0.9300
C3 C4 1.403(7)
C3 C25 1.530(7)
C20 H20 0.9300
C12 H12 0.9300
C4 H4 0.9300
C31 C29 1.525(7)
C31 H31A 0.9600
C31 H31B 0.9600
C31 H31C 0.9600
C29 C30 1.524(7)
C29 C32 1.532(7)
C28 C25 1.533(7)
C28 H28A 0.9600
C28 H28B 0.9600
C28 H28C 0.9600
C25 C26 1.532(8)
C25 C27 1.538(7)
C7 C6 1.388(7)
C7 C8 1.397(8)
C7 H7 0.9300
C32 H32A 0.9600
C32 H32B 0.9600
C32 H32C 0.9600
C27 H27A 0.9600
C27 H27B 0.9600
C27 H27C 0.9600
C9 C10 1.370(8)
C9 C8 1.386(8)
C9 H9 0.9300
C8 C21 1.555(8)
C10 H10 0.9300
C26 H26A 0.9600
C26 H26B 0.9600
C26 H26C 0.9600
C30 H30A 0.9600
C30 H30B 0.9600
C30 H30C 0.9600
C21 C22 1.516(9)
C21 C23 1.531(11)
C21 C24 1.607(12)
C22 H22A 0.9600
C22 H22B 0.9600
C22 H22C 0.9600
C23 H23A 0.9600
C23 H23B 0.9600
C23 H23C 0.9600
C24 H24A 0.9600
C24 H24B 0.9600
C24 H24C 0.9600
C33' C34' 1.578(19)
C33' C36' 1.583(19)
C33' C35' 1.601(19)
C33 C36 1.492(12)
C33 C35 1.548(13)
C33 C34 1.555(12)
C33" C35" 1.526(19)
C33" C36" 1.548(19)
C33" C34" 1.559(17)
C35" C36" 1.63(5)
B1 F2 1.358(13)
B1 F5 1.360(14)
B1 F4 1.361(13)
B1 F3 1.362(12)
B1B F3B 1.376(13)
B1B F5B 1.380(13)
B1B F2B 1.381(14)
B1B F4B 1.387(16)
F2B F4B 0.73(2)
B1C F5C 1.53(2)
B1C F2C 1.531(17)
B1C F3C 1.54(2)
B1C F4C 1.55(2)
F3C F4C 0.94(2)
